data_7703615
loop_
_publ_author_name
'Abdel-Magied, Ahmed F'
'Theibich, Yusuf'
'Singh, Amrendra K.'
'Rahaman, Ahibur'
'Doverbratt, Isa'
'Raha, Arun K.'
'Haukka, Matti'
'Richmond, Michael G.'
'Nordlander, Ebbe'

_publ_section_title
;
 Asymmetric hydrogenation of an \a-unsaturated carboxylic acid catalyzed
 by intact chiral transition metal carbonyl clusters - diastereomeric
 control of enantioselectivity.
;
_journal_issue 14
_journal_name_full 'Dalton transactions (Cambridge, England : 2003)'
_journal_page_first 4244
_journal_page_last 4256
_journal_paper_doi 10.1039/c9dt04799a
_journal_volume 49
_journal_year 2020
_chemical_absolute_configuration unk
_chemical_formula_moiety 'C53 H34 F12 Fe O7 P2 Ru3 S'
_chemical_formula_sum 'C53 H34 F12 Fe O7 P2 Ru3 S'
_chemical_formula_weight 1463.86
_space_group_IT_number 19
_space_group_name_Hall 'P 2ac 2ab'
_space_group_name_H-M_alt 'P 21 21 21'
_symmetry_cell_setting orthorhombic
_symmetry_space_group_name_Hall 'P 2ac 2ab'
_symmetry_space_group_name_H-M 'P 21 21 21'
_atom_sites_solution_hydrogens geom
_atom_sites_solution_primary direct
_atom_sites_solution_secondary difmap
_audit_block_doi 10.5517/cc12c78y
_audit_creation_method SHELXL-97
_audit_update_record
;
2014-03-26 deposited with the CCDC.	2020-02-26 downloaded from the CCDC.
;
_cell_angle_alpha 90.00
_cell_angle_beta 90.00
_cell_angle_gamma 90.00
_cell_formula_units_Z 4
_cell_length_a 10.9799(5)
_cell_length_b 14.7027(5)
_cell_length_c 35.1126(9)
_cell_measurement_reflns_used 8848
_cell_measurement_temperature 170(2)
_cell_measurement_theta_max 27.8710
_cell_measurement_theta_min 3.2650
_cell_volume 5668.4(4)
_computing_cell_refinement
;
CrysAlisPro, Agilent Technologies,
Version 1.171.36.24 (release 03-12-2012 CrysAlis171 .NET)
(compiled Dec  3 2012,18:21:49)
;
_computing_data_collection
;
CrysAlisPro, Agilent Technologies,
Version 1.171.36.24 (release 03-12-2012 CrysAlis171 .NET)
(compiled Dec  3 2012,18:21:49)
;
_computing_data_reduction
;
CrysAlisPro, Agilent Technologies,
Version 1.171.36.24 (release 03-12-2012 CrysAlis171 .NET)
(compiled Dec  3 2012,18:21:49)
;
_computing_molecular_graphics 'CrystaMaker (CrystalMaker Software ltd., 2011)'
_computing_publication_material 'SHELXL-97 (Sheldrick, 2008)'
_computing_structure_refinement 'SHELXL-97 (Sheldrick, 2008)'
_computing_structure_solution 'SUPERFLIP (Palatinus & Chapuis, 2007)'
_diffrn_ambient_temperature 170(2)
_diffrn_detector_area_resol_mean 16.0107
_diffrn_measured_fraction_theta_full 0.997
_diffrn_measured_fraction_theta_max 0.997
_diffrn_measurement_device '\k-geometry diffractometer'
_diffrn_measurement_device_type 'SuperNova, Single source (Mo) at offset, Eos'
_diffrn_measurement_method '\f scans and \w scans with \k offset'
_diffrn_radiation_monochromator mirror
_diffrn_radiation_source 'SuperNova (Mo) X-ray micro-source'
_diffrn_radiation_type MoK\a
_diffrn_radiation_wavelength 0.71073
_diffrn_reflns_av_R_equivalents 0.0541
_diffrn_reflns_av_sigmaI/netI 0.0957
_diffrn_reflns_limit_h_max 12
_diffrn_reflns_limit_h_min -14
_diffrn_reflns_limit_k_max 19
_diffrn_reflns_limit_k_min -16
_diffrn_reflns_limit_l_max 45
_diffrn_reflns_limit_l_min -45
_diffrn_reflns_number 31467
_diffrn_reflns_theta_full 27.50
_diffrn_reflns_theta_max 27.50
_diffrn_reflns_theta_min 3.21
_exptl_absorpt_coefficient_mu 1.216
_exptl_absorpt_correction_T_max 0.9648
_exptl_absorpt_correction_T_min 0.8598
_exptl_absorpt_correction_type multi-scan
_exptl_absorpt_process_details
;
CrysAlisPro, Agilent Technologies,
Version 1.171.36.24 (release 03-12-2012 CrysAlis171 .NET)
(compiled Dec  3 2012,18:21:49)
Empirical absorption correction using spherical harmonics,
 implemented in SCALE3 ABSPACK scaling algorithm.
;
_exptl_crystal_colour orange
_exptl_crystal_density_diffrn 1.715
_exptl_crystal_density_method 'not measured'
_exptl_crystal_description block
_exptl_crystal_F_000 2880
_exptl_crystal_size_max 0.13
_exptl_crystal_size_mid 0.08
_exptl_crystal_size_min 0.03
_refine_diff_density_max 0.779
_refine_diff_density_min -0.521
_refine_diff_density_rms 0.105
_refine_ls_abs_structure_details 'Flack H D (1983), Acta Cryst. A39, 876-881'
_refine_ls_abs_structure_Flack -0.02(2)
_refine_ls_extinction_method none
_refine_ls_goodness_of_fit_ref 1.007
_refine_ls_hydrogen_treatment mixed
_refine_ls_matrix_type full
_refine_ls_number_parameters 721
_refine_ls_number_reflns 12988
_refine_ls_number_restraints 6
_refine_ls_restrained_S_all 1.017
_refine_ls_R_factor_all 0.0835
_refine_ls_R_factor_gt 0.0518
_refine_ls_shift/su_max 0.001
_refine_ls_shift/su_mean 0.000
_refine_ls_structure_factor_coef Fsqd
_refine_ls_weighting_details 'calc w=1/[\s^2^(Fo^2^)+(0.0221P)^2^+0.0000P] where P=(Fo^2^+2Fc^2^)/3'
_refine_ls_weighting_scheme calc
_refine_ls_wR_factor_gt 0.0753
_refine_ls_wR_factor_ref 0.0856
_reflns_number_gt 9659
_reflns_number_total 12988
_reflns_threshold_expression >2sigma(I)
_cod_data_source_file c9dt04799a2.cif
_cod_data_source_block af1aa
_cod_depositor_comments 'Adding full bibliography for 7703615--7703621.cif.'
_cod_original_cell_volume 5668.4(3)
_cod_database_code 7703615

loop_
_symmetry_equiv_pos_as_xyz
'x, y, z'
'-x+1/2, -y, z+1/2'
'x+1/2, -y+1/2, -z'
'-x, y+1/2, -z+1/2'

loop_
_atom_site_label
_atom_site_type_symbol
_atom_site_fract_x
_atom_site_fract_y
_atom_site_fract_z
_atom_site_U_iso_or_equiv
_atom_site_adp_type
_atom_site_occupancy
_atom_site_symmetry_multiplicity
_atom_site_calc_flag
_atom_site_refinement_flags
_atom_site_disorder_assembly
_atom_site_disorder_group
Ru1 Ru 0.38074(4) -0.00551(3) 0.063509(11) 0.02397(11) Uani 1 1 d . . .
Ru2 Ru 0.26643(4) 0.16002(3) 0.090278(11) 0.02675(12) Uani 1 1 d . . .
Ru3 Ru 0.38037(5) 0.16296(3) 0.020429(12) 0.03529(13) Uani 1 1 d . . .
Fe1 Fe 0.08358(8) -0.15696(6) 0.18195(2) 0.0307(2) Uani 1 1 d . . .
S4 S 0.47671(15) 0.13404(11) 0.07881(4) 0.0371(4) Uani 1 1 d . . .
P1 P 0.23733(15) -0.11577(10) 0.04425(4) 0.0251(3) Uani 1 1 d . . .
P2 P 0.21474(14) 0.14856(10) 0.15455(4) 0.0254(3) Uani 1 1 d . . .
F1 F 0.3023(4) 0.1416(4) 0.30931(10) 0.0794(16) Uani 1 1 d . . .
F2 F 0.3806(5) 0.2702(4) 0.30006(12) 0.0965(17) Uani 1 1 d . . .
F3 F 0.4940(4) 0.1623(5) 0.31655(10) 0.1015(19) Uani 1 1 d . . .
F4 F 0.7615(4) 0.1266(4) 0.20647(14) 0.0994(19) Uani 1 1 d . . .
F5 F 0.6872(4) 0.1036(6) 0.15261(14) 0.155(3) Uani 1 1 d . . .
F6 F 0.6906(5) 0.0001(5) 0.1919(2) 0.145(3) Uani 1 1 d . . .
F7 F -0.2032(6) 0.4510(4) 0.15289(19) 0.148(3) Uani 1 1 d . . .
F8 F -0.2343(7) 0.3364(8) 0.1837(3) 0.218(5) Uani 1 1 d . . .
F9 F -0.2045(7) 0.3300(7) 0.1252(3) 0.217(5) Uani 1 1 d . . .
F10 F 0.1883(7) 0.5380(4) 0.22192(16) 0.157(3) Uani 1 1 d . . .
F11 F 0.2326(9) 0.5591(4) 0.1680(2) 0.171(3) Uani 1 1 d . . .
F12 F 0.3462(7) 0.4747(4) 0.2006(3) 0.212(4) Uani 1 1 d U . .
O1 O 0.5827(4) -0.0902(4) 0.01715(13) 0.0623(15) Uani 1 1 d . . .
O2 O 0.4889(4) -0.0963(3) 0.13319(12) 0.0525(13) Uani 1 1 d . . .
O3 O 0.0038(4) 0.1678(4) 0.06355(12) 0.0570(13) Uani 1 1 d . . .
O4 O 0.2881(6) 0.3639(3) 0.09623(12) 0.0684(17) Uani 1 1 d . . .
O5 O 0.4206(6) 0.3670(3) 0.01987(14) 0.0751(19) Uani 1 1 d . . .
O6 O 0.5832(6) 0.1183(4) -0.03624(17) 0.094(2) Uani 1 1 d . . .
O7 O 0.1794(5) 0.1889(4) -0.03814(14) 0.0780(19) Uani 1 1 d . . .
C1 C 0.5056(6) -0.0575(5) 0.03480(17) 0.0401(17) Uani 1 1 d . . .
C2 C 0.4400(6) -0.0639(4) 0.10826(18) 0.0333(15) Uani 1 1 d . . .
C3 C 0.1023(6) 0.1638(4) 0.07362(14) 0.0349(15) Uani 1 1 d . . .
C4 C 0.2784(7) 0.2861(4) 0.09359(15) 0.0425(18) Uani 1 1 d . . .
C5 C 0.4075(7) 0.2904(5) 0.02051(17) 0.049(2) Uani 1 1 d . . .
C6 C 0.5085(7) 0.1356(5) -0.0152(2) 0.054(2) Uani 1 1 d . . .
C7 C 0.2540(8) 0.1781(4) -0.01546(18) 0.0498(19) Uani 1 1 d . . .
C8 C 0.2323(6) -0.1229(4) -0.00803(14) 0.0318(15) Uani 1 1 d . . .
C9 C 0.1994(6) -0.0466(5) -0.02916(16) 0.0418(17) Uani 1 1 d . . .
H9 H 0.1696 0.0060 -0.0165 0.050 Uiso 1 1 calc R . .
C10 C 0.2097(6) -0.0466(5) -0.06909(17) 0.052(2) Uani 1 1 d . . .
H10 H 0.1868 0.0054 -0.0835 0.062 Uiso 1 1 calc R . .
C11 C 0.2534(8) -0.1230(5) -0.08689(17) 0.065(2) Uani 1 1 d . . .
H11 H 0.2615 -0.1237 -0.1138 0.078 Uiso 1 1 calc R . .
C12 C 0.2856(8) -0.1986(5) -0.06602(18) 0.070(3) Uani 1 1 d . . .
H12 H 0.3154 -0.2511 -0.0788 0.084 Uiso 1 1 calc R . .
C13 C 0.2753(7) -0.1992(4) -0.02706(16) 0.049(2) Uani 1 1 d . . .
H13 H 0.2977 -0.2520 -0.0131 0.058 Uiso 1 1 calc R . .
C14 C 0.2649(7) -0.2349(4) 0.05608(14) 0.0376(17) Uani 1 1 d . . .
C15 C 0.3793(8) -0.2652(4) 0.06539(17) 0.0485(18) Uani 1 1 d . . .
H15 H 0.4455 -0.2236 0.0658 0.058 Uiso 1 1 calc R . .
C16 C 0.3993(10) -0.3557(6) 0.0742(2) 0.082(3) Uani 1 1 d . . .
H16 H 0.4789 -0.3763 0.0804 0.098 Uiso 1 1 calc R . .
C17 C 0.3034(13) -0.4153(5) 0.0740(2) 0.091(4) Uani 1 1 d . . .
H17 H 0.3163 -0.4773 0.0804 0.109 Uiso 1 1 calc R . .
C18 C 0.1908(10) -0.3864(5) 0.0647(2) 0.076(3) Uani 1 1 d . . .
H18 H 0.1258 -0.4289 0.0640 0.092 Uiso 1 1 calc R . .
C19 C 0.1675(8) -0.2949(5) 0.05609(16) 0.051(2) Uani 1 1 d . . .
H19 H 0.0874 -0.2746 0.0504 0.061 Uiso 1 1 calc R . .
C20 C 0.0805(5) -0.0929(4) 0.05993(14) 0.0272(14) Uani 1 1 d . . .
C21 C -0.0095(6) -0.0819(4) 0.03218(16) 0.0372(17) Uani 1 1 d . . .
H21 H 0.0102 -0.0944 0.0064 0.045 Uiso 1 1 calc R . .
C22 C -0.1253(7) -0.0535(5) 0.04084(17) 0.0466(18) Uani 1 1 d . . .
H22 H -0.1837 -0.0456 0.0212 0.056 Uiso 1 1 calc R . .
C23 C -0.1566(6) -0.0367(4) 0.07816(17) 0.0390(17) Uani 1 1 d . . .
H23 H -0.2357 -0.0153 0.0844 0.047 Uiso 1 1 calc R . .
C24 C -0.0713(5) -0.0513(4) 0.10634(16) 0.0296(14) Uani 1 1 d . . .
H24 H -0.0949 -0.0426 0.1321 0.036 Uiso 1 1 calc R . .
C25 C 0.0479(5) -0.0783(4) 0.09876(14) 0.0226(13) Uani 1 1 d . . .
C26 C 0.1317(6) -0.0943(3) 0.13163(13) 0.0232(13) Uani 1 1 d . . .
C27 C 0.2040(5) -0.1726(4) 0.13870(14) 0.0314(15) Uani 1 1 d . . .
H27 H 0.2092 -0.2244 0.1226 0.038 Uiso 1 1 calc R . .
C28 C 0.2661(5) -0.1612(4) 0.17322(14) 0.0298(13) Uani 1 1 d . . .
H28 H 0.3207 -0.2037 0.1844 0.036 Uiso 1 1 calc R . .
C29 C 0.2341(6) -0.0763(4) 0.18848(14) 0.0286(14) Uani 1 1 d . . .
H29 H 0.2636 -0.0520 0.2118 0.034 Uiso 1 1 calc R . .
C30 C 0.1510(5) -0.0326(4) 0.16373(13) 0.0216(13) Uani 1 1 d . . .
C31 C -0.0863(8) -0.2120(6) 0.1762(2) 0.062(2) Uani 1 1 d . . .
H31 H -0.1353 -0.2093 0.1539 0.075 Uiso 1 1 calc R . .
C32 C -0.0006(9) -0.2794(6) 0.1852(3) 0.071(3) Uani 1 1 d . . .
H32 H 0.0179 -0.3309 0.1699 0.085 Uiso 1 1 calc R . .
C33 C 0.0520(8) -0.2595(6) 0.2192(2) 0.065(3) Uani 1 1 d . . .
H33 H 0.1131 -0.2945 0.2316 0.078 Uiso 1 1 calc R . .
C34 C 0.0009(7) -0.1790(6) 0.23304(18) 0.058(2) Uani 1 1 d . . .
H34 H 0.0213 -0.1496 0.2563 0.070 Uiso 1 1 calc R . .
C35 C -0.0859(6) -0.1494(5) 0.2064(2) 0.052(2) Uani 1 1 d . . .
H35 H -0.1354 -0.0966 0.2085 0.062 Uiso 1 1 calc R . .
C36 C 0.1014(6) 0.0613(4) 0.16946(14) 0.0260(14) Uani 1 1 d . . .
H36 H 0.0307 0.0674 0.1517 0.031 Uiso 1 1 calc R . .
C37 C 0.0504(6) 0.0749(4) 0.20994(15) 0.0339(15) Uani 1 1 d . . .
H37A H 0.1114 0.0556 0.2287 0.051 Uiso 1 1 calc R . .
H37B H -0.0236 0.0384 0.2130 0.051 Uiso 1 1 calc R . .
H37C H 0.0310 0.1393 0.2138 0.051 Uiso 1 1 calc R . .
C38 C 0.3357(5) 0.1422(4) 0.19048(14) 0.0290(14) Uani 1 1 d . . .
C39 C 0.3201(5) 0.1645(4) 0.22908(14) 0.0323(14) Uani 1 1 d . . .
H39 H 0.2428 0.1836 0.2382 0.039 Uiso 1 1 calc R . .
C40 C 0.4184(5) 0.1584(5) 0.25390(15) 0.0392(16) Uani 1 1 d . . .
C41 C 0.3983(8) 0.1824(7) 0.29528(18) 0.061(2) Uani 1 1 d . . .
C42 C 0.5316(7) 0.1348(5) 0.24093(17) 0.0490(19) Uani 1 1 d . . .
H42 H 0.5987 0.1330 0.2580 0.059 Uiso 1 1 calc R . .
C43 C 0.5484(6) 0.1135(5) 0.20279(18) 0.0457(19) Uani 1 1 d . . .
C44 C 0.6705(8) 0.0879(8) 0.1886(2) 0.077(3) Uani 1 1 d . . .
C45 C 0.4505(6) 0.1181(4) 0.17807(17) 0.0339(15) Uani 1 1 d . . .
H45 H 0.4627 0.1044 0.1519 0.041 Uiso 1 1 calc R . .
C46 C 0.1393(7) 0.2556(4) 0.16714(14) 0.0332(16) Uani 1 1 d . . .
C47 C 0.0171(7) 0.2704(5) 0.15880(16) 0.0466(19) Uani 1 1 d . . .
H47 H -0.0325 0.2208 0.1510 0.056 Uiso 1 1 calc R . .
C48 C -0.0338(8) 0.3573(6) 0.16173(19) 0.062(2) Uani 1 1 d . . .
C49 C -0.1680(13) 0.3654(11) 0.1539(4) 0.129(6) Uani 1 1 d . . .
C50 C 0.0402(10) 0.4289(6) 0.1731(2) 0.071(3) Uani 1 1 d . . .
H50 H 0.0066 0.4882 0.1749 0.085 Uiso 1 1 calc R . .
C51 C 0.1597(9) 0.4160(5) 0.18160(19) 0.055(2) Uani 1 1 d . . .
C52 C 0.2405(13) 0.4938(6) 0.1921(3) 0.092(3) Uani 1 1 d . . .
C53 C 0.2090(7) 0.3304(4) 0.17890(15) 0.0441(17) Uani 1 1 d . . .
H53 H 0.2923 0.3216 0.1852 0.053 Uiso 1 1 calc R . .
H12H H 0.257(4) 0.041(3) 0.0882(12) 0.026(13) Uiso 1 1 d . . .
H13H H 0.335(4) 0.049(3) 0.0235(13) 0.034(15) Uiso 1 1 d . . .

loop_
_atom_site_aniso_label
_atom_site_aniso_U_11
_atom_site_aniso_U_22
_atom_site_aniso_U_33
_atom_site_aniso_U_23
_atom_site_aniso_U_13
_atom_site_aniso_U_12
Ru1 0.0252(2) 0.0240(2) 0.0227(2) -0.00017(19) 0.0038(2) -0.0009(2)
Ru2 0.0394(3) 0.0186(2) 0.0223(2) 0.0002(2) -0.0004(2) -0.0015(2)
Ru3 0.0483(3) 0.0290(3) 0.0286(2) 0.0057(2) 0.0083(2) -0.0073(3)
Fe1 0.0401(6) 0.0273(5) 0.0249(4) 0.0056(4) 0.0071(4) 0.0010(5)
S4 0.0373(10) 0.0357(10) 0.0382(8) -0.0004(7) 0.0014(7) -0.0135(8)
P1 0.0329(10) 0.0221(8) 0.0202(7) -0.0030(6) 0.0023(7) 0.0000(8)
P2 0.0326(9) 0.0212(8) 0.0223(7) -0.0020(6) -0.0030(6) 0.0054(8)
F1 0.074(4) 0.133(5) 0.031(2) -0.004(2) 0.010(2) -0.010(3)
F2 0.122(5) 0.105(4) 0.063(3) -0.043(3) -0.008(3) 0.008(4)
F3 0.063(3) 0.202(6) 0.039(2) -0.018(3) -0.023(2) 0.038(4)
F4 0.031(3) 0.176(6) 0.091(3) -0.009(4) -0.002(3) 0.005(3)
F5 0.060(4) 0.349(10) 0.056(3) 0.008(4) 0.010(3) 0.073(5)
F6 0.076(4) 0.123(5) 0.235(8) -0.062(6) 0.011(4) 0.048(4)
F7 0.142(6) 0.110(5) 0.192(7) 0.005(5) -0.024(5) 0.099(4)
F8 0.112(6) 0.299(12) 0.243(10) 0.100(9) 0.000(6) 0.107(8)
F9 0.162(7) 0.276(10) 0.215(8) -0.134(8) -0.118(7) 0.155(8)
F10 0.263(9) 0.092(4) 0.115(4) -0.066(4) 0.020(5) -0.042(5)
F11 0.278(10) 0.071(4) 0.163(6) 0.020(4) 0.062(7) -0.063(6)
F12 0.128(6) 0.054(4) 0.454(12) -0.100(6) -0.079(8) 0.005(4)
O1 0.047(3) 0.084(4) 0.056(3) -0.013(3) 0.019(3) 0.010(3)
O2 0.046(3) 0.068(3) 0.043(3) 0.017(2) -0.004(2) 0.010(3)
O3 0.053(3) 0.065(3) 0.052(3) 0.005(3) -0.022(3) 0.006(3)
O4 0.138(5) 0.020(3) 0.047(3) 0.002(2) 0.010(3) -0.015(3)
O5 0.130(6) 0.031(3) 0.064(3) 0.009(2) 0.036(3) -0.015(3)
O6 0.111(6) 0.063(4) 0.109(5) 0.017(3) 0.077(4) 0.013(4)
O7 0.101(5) 0.069(4) 0.063(3) 0.011(3) -0.029(3) 0.024(3)
C1 0.036(4) 0.050(5) 0.034(4) -0.008(3) 0.001(3) -0.002(4)
C2 0.029(4) 0.034(4) 0.037(4) -0.006(3) 0.002(3) 0.003(3)
C3 0.054(5) 0.027(3) 0.024(3) 0.002(3) -0.001(3) 0.001(4)
C4 0.065(5) 0.041(4) 0.022(3) 0.006(3) 0.008(3) 0.001(4)
C5 0.075(6) 0.040(4) 0.031(3) 0.011(3) 0.010(4) -0.010(4)
C6 0.069(6) 0.034(4) 0.060(5) 0.005(4) 0.019(4) -0.013(4)
C7 0.077(6) 0.030(4) 0.042(4) 0.009(3) 0.015(4) 0.013(4)
C8 0.042(4) 0.033(3) 0.020(3) -0.003(2) -0.002(3) -0.007(3)
C9 0.054(5) 0.045(4) 0.026(3) 0.001(3) -0.002(3) -0.006(4)
C10 0.066(5) 0.059(5) 0.031(4) 0.013(3) 0.000(3) -0.007(4)
C11 0.105(7) 0.071(5) 0.018(3) -0.008(4) 0.010(4) -0.003(5)
C12 0.114(7) 0.070(6) 0.026(3) -0.017(4) 0.011(4) 0.014(5)
C13 0.081(6) 0.036(4) 0.028(3) -0.007(3) 0.003(4) 0.012(4)
C14 0.068(5) 0.024(3) 0.020(3) -0.001(2) 0.009(3) 0.001(4)
C15 0.067(5) 0.032(4) 0.047(4) 0.002(3) 0.014(4) 0.020(4)
C16 0.137(9) 0.047(6) 0.062(5) 0.006(4) 0.022(5) 0.039(6)
C17 0.197(13) 0.019(4) 0.057(5) 0.012(4) 0.017(7) 0.030(6)
C18 0.166(10) 0.027(4) 0.036(4) -0.001(3) -0.009(6) -0.035(5)
C19 0.090(6) 0.034(4) 0.029(3) 0.001(3) -0.001(4) -0.008(4)
C20 0.039(4) 0.019(3) 0.024(3) -0.002(2) 0.004(3) -0.010(3)
C21 0.042(5) 0.043(4) 0.027(3) -0.001(3) -0.003(3) -0.018(4)
C22 0.033(4) 0.067(5) 0.040(4) 0.008(3) -0.010(3) -0.016(4)
C23 0.023(4) 0.051(4) 0.043(4) -0.003(3) -0.005(3) -0.006(3)
C24 0.027(4) 0.033(4) 0.029(3) -0.003(3) 0.002(3) -0.003(3)
C25 0.029(4) 0.017(3) 0.022(3) 0.001(2) 0.001(3) -0.006(3)
C26 0.030(4) 0.022(3) 0.018(3) 0.001(2) 0.005(3) -0.006(3)
C27 0.046(4) 0.022(3) 0.026(3) -0.002(3) 0.012(3) -0.003(3)
C28 0.032(3) 0.028(3) 0.029(3) 0.009(3) 0.001(3) 0.008(3)
C29 0.034(4) 0.031(3) 0.021(3) -0.001(2) -0.004(3) 0.002(3)
C30 0.022(3) 0.027(3) 0.015(2) 0.003(2) 0.004(2) 0.003(3)
C31 0.063(6) 0.064(6) 0.060(5) 0.014(4) 0.011(4) -0.035(5)
C32 0.095(8) 0.042(5) 0.075(6) 0.008(4) 0.035(6) -0.022(5)
C33 0.067(6) 0.056(6) 0.072(6) 0.047(5) 0.023(5) 0.008(5)
C34 0.063(5) 0.077(6) 0.034(4) 0.011(4) 0.023(4) -0.013(5)
C35 0.046(5) 0.044(5) 0.066(5) 0.020(4) 0.027(4) -0.004(4)
C36 0.028(4) 0.031(3) 0.019(3) 0.001(2) -0.007(3) 0.000(3)
C37 0.033(4) 0.034(4) 0.035(3) -0.007(3) 0.001(3) 0.008(3)
C38 0.032(4) 0.027(4) 0.028(3) 0.000(2) -0.005(3) -0.001(3)
C39 0.030(4) 0.036(4) 0.030(3) 0.000(3) -0.006(3) -0.005(3)
C40 0.028(4) 0.056(4) 0.033(3) -0.004(3) -0.008(3) -0.001(4)
C41 0.048(6) 0.104(8) 0.031(4) -0.010(4) -0.006(4) 0.011(6)
C42 0.048(5) 0.062(5) 0.036(4) -0.003(3) -0.015(3) 0.012(4)
C43 0.032(4) 0.069(5) 0.035(4) -0.006(3) -0.007(3) 0.010(4)
C44 0.052(6) 0.134(10) 0.044(5) -0.010(5) -0.015(4) 0.040(6)
C45 0.034(4) 0.034(4) 0.033(3) 0.000(3) -0.005(3) 0.003(3)
C46 0.056(5) 0.026(3) 0.017(3) 0.000(2) -0.003(3) 0.008(3)
C47 0.058(5) 0.044(4) 0.038(4) -0.004(3) -0.013(3) 0.029(4)
C48 0.089(7) 0.055(6) 0.042(4) -0.006(4) -0.013(4) 0.048(5)
C49 0.125(12) 0.170(15) 0.092(9) 0.016(9) 0.003(8) 0.110(11)
C50 0.132(10) 0.038(5) 0.044(5) 0.000(4) 0.008(6) 0.037(6)
C51 0.099(7) 0.025(4) 0.041(4) -0.010(3) 0.012(5) 0.004(5)
C52 0.157(11) 0.023(5) 0.096(7) -0.017(5) 0.003(8) -0.009(7)
C53 0.070(5) 0.031(4) 0.031(3) -0.004(3) 0.002(3) 0.007(4)

loop_
_atom_type_symbol
_atom_type_description
_atom_type_scat_dispersion_real
_atom_type_scat_dispersion_imag
_atom_type_scat_source
C C 0.0033 0.0016 'International Tables Vol C Tables 4.2.6.8 and 6.1.1.4'
H H 0.0000 0.0000 'International Tables Vol C Tables 4.2.6.8 and 6.1.1.4'
F F 0.0171 0.0103 'International Tables Vol C Tables 4.2.6.8 and 6.1.1.4'
Fe Fe 0.3463 0.8444 'International Tables Vol C Tables 4.2.6.8 and 6.1.1.4'
O O 0.0106 0.0060 'International Tables Vol C Tables 4.2.6.8 and 6.1.1.4'
P P 0.1023 0.0942 'International Tables Vol C Tables 4.2.6.8 and 6.1.1.4'
Ru Ru -1.2594 0.8363 'International Tables Vol C Tables 4.2.6.8 and 6.1.1.4'
S S 0.1246 0.1234 'International Tables Vol C Tables 4.2.6.8 and 6.1.1.4'

loop_
_citation_id
_citation_doi
_citation_year
1 10.1039/C4CC02319F 2014

loop_
_geom_angle_atom_site_label_1
_geom_angle_atom_site_label_2
_geom_angle_atom_site_label_3
_geom_angle
_geom_angle_site_symmetry_1
_geom_angle_site_symmetry_3
_geom_angle_publ_flag
C1 Ru1 C2 90.6(3) . . ?
C1 Ru1 P1 93.1(2) . . ?
C2 Ru1 P1 98.90(19) . . ?
C1 Ru1 S4 98.7(2) . . ?
C2 Ru1 S4 92.94(19) . . ?
P1 Ru1 S4 163.22(6) . . ?
C1 Ru1 Ru2 147.0(2) . . ?
C2 Ru1 Ru2 105.00(18) . . ?
P1 Ru1 Ru2 112.42(4) . . ?
S4 Ru1 Ru2 52.48(4) . . ?
C1 Ru1 Ru3 94.0(2) . . ?
C2 Ru1 Ru3 144.58(18) . . ?
P1 Ru1 Ru3 115.86(4) . . ?
S4 Ru1 Ru3 51.64(4) . . ?
Ru2 Ru1 Ru3 56.715(15) . . ?
C1 Ru1 H12H 176.3(15) . . ?
C2 Ru1 H12H 91.7(15) . . ?
P1 Ru1 H12H 83.7(15) . . ?
S4 Ru1 H12H 84.1(15) . . ?
Ru2 Ru1 H12H 34.5(15) . . ?
Ru3 Ru1 H12H 85.8(14) . . ?
C1 Ru1 H13H 88.0(16) . . ?
C2 Ru1 H13H 177.4(17) . . ?
P1 Ru1 H13H 83.4(16) . . ?
S4 Ru1 H13H 85.1(16) . . ?
Ru2 Ru1 H13H 75.2(16) . . ?
Ru3 Ru1 H13H 33.5(16) . . ?
H12H Ru1 H13H 90(2) . . ?
C4 Ru2 C3 93.3(3) . . ?
C4 Ru2 P2 91.64(17) . . ?
C3 Ru2 P2 93.98(16) . . ?
C4 Ru2 S4 95.9(2) . . ?
C3 Ru2 S4 151.25(16) . . ?
P2 Ru2 S4 112.89(6) . . ?
C4 Ru2 Ru3 90.46(18) . . ?
C3 Ru2 Ru3 99.01(15) . . ?
P2 Ru2 Ru3 166.70(4) . . ?
S4 Ru2 Ru3 53.82(4) . . ?
C4 Ru2 Ru1 145.8(2) . . ?
C3 Ru2 Ru1 109.66(18) . . ?
P2 Ru2 Ru1 111.03(4) . . ?
S4 Ru2 Ru1 52.28(4) . . ?
Ru3 Ru2 Ru1 61.774(16) . . ?
C4 Ru2 H12H 178.6(15) . . ?
C3 Ru2 H12H 87.7(16) . . ?
P2 Ru2 H12H 87.3(14) . . ?
S4 Ru2 H12H 83.7(16) . . ?
Ru3 Ru2 H12H 90.4(15) . . ?
Ru1 Ru2 H12H 34.3(16) . . ?
C7 Ru3 C5 90.0(3) . . ?
C7 Ru3 C6 97.3(3) . . ?
C5 Ru3 C6 95.3(3) . . ?
C7 Ru3 S4 159.5(2) . . ?
C5 Ru3 S4 96.1(2) . . ?
C6 Ru3 S4 101.6(2) . . ?
C7 Ru3 Ru2 105.2(2) . . ?
C5 Ru3 Ru2 94.92(19) . . ?
C6 Ru3 Ru2 155.2(2) . . ?
S4 Ru3 Ru2 54.81(4) . . ?
C7 Ru3 Ru1 116.7(2) . . ?
C5 Ru3 Ru1 147.34(19) . . ?
C6 Ru3 Ru1 99.2(2) . . ?
S4 Ru3 Ru1 52.35(4) . . ?
Ru2 Ru3 Ru1 61.511(16) . . ?
C7 Ru3 H13H 86.8(16) . . ?
C5 Ru3 H13H 171.6(16) . . ?
C6 Ru3 H13H 92.8(15) . . ?
S4 Ru3 H13H 84.4(15) . . ?
Ru2 Ru3 H13H 78.5(15) . . ?
Ru1 Ru3 H13H 32.0(15) . . ?
C27 Fe1 C32 103.8(3) . . ?
C27 Fe1 C33 120.8(3) . . ?
C32 Fe1 C33 39.2(3) . . ?
C27 Fe1 C28 40.4(2) . . ?
C32 Fe1 C28 115.6(3) . . ?
C33 Fe1 C28 104.1(3) . . ?
C27 Fe1 C34 158.9(3) . . ?
C32 Fe1 C34 66.8(3) . . ?
C33 Fe1 C34 40.2(3) . . ?
C28 Fe1 C34 124.6(3) . . ?
C27 Fe1 C31 118.4(3) . . ?
C32 Fe1 C31 40.3(3) . . ?
C33 Fe1 C31 67.2(3) . . ?
C28 Fe1 C31 151.0(3) . . ?
C34 Fe1 C31 67.5(3) . . ?
C27 Fe1 C29 67.9(2) . . ?
C32 Fe1 C29 151.2(3) . . ?
C33 Fe1 C29 119.8(3) . . ?
C28 Fe1 C29 40.3(2) . . ?
C34 Fe1 C29 110.7(3) . . ?
C31 Fe1 C29 167.8(3) . . ?
C27 Fe1 C35 155.7(3) . . ?
C32 Fe1 C35 67.1(3) . . ?
C33 Fe1 C35 67.3(3) . . ?
C28 Fe1 C35 163.9(3) . . ?
C34 Fe1 C35 40.2(3) . . ?
C31 Fe1 C35 40.2(3) . . ?
C29 Fe1 C35 130.8(3) . . ?
C27 Fe1 C26 40.6(2) . . ?
C32 Fe1 C26 124.2(3) . . ?
C33 Fe1 C26 158.4(3) . . ?
C28 Fe1 C26 68.3(2) . . ?
C34 Fe1 C26 160.1(3) . . ?
C31 Fe1 C26 109.0(3) . . ?
C29 Fe1 C26 68.3(2) . . ?
C35 Fe1 C26 124.5(3) . . ?
C27 Fe1 C30 68.7(2) . . ?
C32 Fe1 C30 164.4(3) . . ?
C33 Fe1 C30 156.4(3) . . ?
C28 Fe1 C30 68.2(2) . . ?
C34 Fe1 C30 124.8(3) . . ?
C31 Fe1 C30 130.1(3) . . ?
C29 Fe1 C30 40.1(2) . . ?
C35 Fe1 C30 113.9(3) . . ?
C26 Fe1 C30 41.41(18) . . ?
Ru3 S4 Ru1 76.00(5) . . ?
Ru3 S4 Ru2 71.37(5) . . ?
Ru1 S4 Ru2 75.24(5) . . ?
C14 P1 C20 105.2(3) . . ?
C14 P1 C8 100.2(2) . . ?
C20 P1 C8 106.3(3) . . ?
C14 P1 Ru1 118.9(3) . . ?
C20 P1 Ru1 114.42(17) . . ?
C8 P1 Ru1 110.2(2) . . ?
C46 P2 C38 101.8(3) . . ?
C46 P2 C36 102.8(3) . . ?
C38 P2 C36 104.8(3) . . ?
C46 P2 Ru2 106.34(17) . . ?
C38 P2 Ru2 119.53(19) . . ?
C36 P2 Ru2 118.96(17) . . ?
O1 C1 Ru1 179.6(7) . . ?
O2 C2 Ru1 171.6(6) . . ?
O3 C3 Ru2 178.7(6) . . ?
O4 C4 Ru2 178.3(7) . . ?
O5 C5 Ru3 177.9(8) . . ?
O6 C6 Ru3 179.1(7) . . ?
O7 C7 Ru3 177.8(6) . . ?
C13 C8 C9 118.9(5) . . ?
C13 C8 P1 121.1(5) . . ?
C9 C8 P1 119.5(4) . . ?
C8 C9 C10 120.6(6) . . ?
C8 C9 H9 119.7 . . ?
C10 C9 H9 119.7 . . ?
C11 C10 C9 118.8(6) . . ?
C11 C10 H10 120.6 . . ?
C9 C10 H10 120.6 . . ?
C10 C11 C12 120.6(6) . . ?
C10 C11 H11 119.7 . . ?
C12 C11 H11 119.7 . . ?
C13 C12 C11 120.9(7) . . ?
C13 C12 H12 119.5 . . ?
C11 C12 H12 119.5 . . ?
C12 C13 C8 120.2(6) . . ?
C12 C13 H13 119.9 . . ?
C8 C13 H13 119.9 . . ?
C15 C14 C19 120.0(6) . . ?
C15 C14 P1 121.2(5) . . ?
C19 C14 P1 118.8(6) . . ?
C14 C15 C16 120.7(8) . . ?
C14 C15 H15 119.7 . . ?
C16 C15 H15 119.7 . . ?
C17 C16 C15 119.5(10) . . ?
C17 C16 H16 120.3 . . ?
C15 C16 H16 120.3 . . ?
C18 C17 C16 120.3(8) . . ?
C18 C17 H17 119.8 . . ?
C16 C17 H17 119.8 . . ?
C17 C18 C19 121.5(8) . . ?
C17 C18 H18 119.3 . . ?
C19 C18 H18 119.3 . . ?
C14 C19 C18 118.0(8) . . ?
C14 C19 H19 121.0 . . ?
C18 C19 H19 121.0 . . ?
C21 C20 C25 118.2(6) . . ?
C21 C20 P1 118.3(4) . . ?
C25 C20 P1 123.3(4) . . ?
C22 C21 C20 122.4(6) . . ?
C22 C21 H21 118.8 . . ?
C20 C21 H21 118.8 . . ?
C21 C22 C23 119.8(6) . . ?
C21 C22 H22 120.1 . . ?
C23 C22 H22 120.1 . . ?
C22 C23 C24 119.0(6) . . ?
C22 C23 H23 120.5 . . ?
C24 C23 H23 120.5 . . ?
C23 C24 C25 123.0(5) . . ?
C23 C24 H24 118.5 . . ?
C25 C24 H24 118.5 . . ?
C24 C25 C20 117.5(5) . . ?
C24 C25 C26 118.4(5) . . ?
C20 C25 C26 124.0(5) . . ?
C27 C26 C30 106.7(5) . . ?
C27 C26 C25 127.3(5) . . ?
C30 C26 C25 125.9(5) . . ?
C27 C26 Fe1 68.3(3) . . ?
C30 C26 Fe1 69.7(3) . . ?
C25 C26 Fe1 125.0(4) . . ?
C28 C27 C26 109.0(5) . . ?
C28 C27 Fe1 69.9(3) . . ?
C26 C27 Fe1 71.0(3) . . ?
C28 C27 H27 125.5 . . ?
C26 C27 H27 125.5 . . ?
Fe1 C27 H27 125.2 . . ?
C27 C28 C29 108.3(5) . . ?
C27 C28 Fe1 69.7(3) . . ?
C29 C28 Fe1 70.5(3) . . ?
C27 C28 H28 125.8 . . ?
C29 C28 H28 125.8 . . ?
Fe1 C28 H28 125.5 . . ?
C28 C29 C30 109.3(5) . . ?
C28 C29 Fe1 69.2(3) . . ?
C30 C29 Fe1 70.9(3) . . ?
C28 C29 H29 125.3 . . ?
C30 C29 H29 125.3 . . ?
Fe1 C29 H29 126.1 . . ?
C29 C30 C26 106.6(5) . . ?
C29 C30 C36 124.8(5) . . ?
C26 C30 C36 128.6(5) . . ?
C29 C30 Fe1 68.9(3) . . ?
C26 C30 Fe1 68.9(3) . . ?
C36 C30 Fe1 129.9(4) . . ?
C32 C31 C35 106.8(7) . . ?
C32 C31 Fe1 69.2(5) . . ?
C35 C31 Fe1 70.3(4) . . ?
C32 C31 H31 126.6 . . ?
C35 C31 H31 126.6 . . ?
Fe1 C31 H31 125.5 . . ?
C33 C32 C31 109.4(8) . . ?
C33 C32 Fe1 70.4(5) . . ?
C31 C32 Fe1 70.5(4) . . ?
C33 C32 H32 125.3 . . ?
C31 C32 H32 125.3 . . ?
Fe1 C32 H32 125.4 . . ?
C32 C33 C34 108.5(8) . . ?
C32 C33 Fe1 70.4(4) . . ?
C34 C33 Fe1 70.3(4) . . ?
C32 C33 H33 125.7 . . ?
C34 C33 H33 125.7 . . ?
Fe1 C33 H33 125.2 . . ?
C33 C34 C35 107.7(7) . . ?
C33 C34 Fe1 69.5(4) . . ?
C35 C34 Fe1 70.5(4) . . ?
C33 C34 H34 126.1 . . ?
C35 C34 H34 126.1 . . ?
Fe1 C34 H34 125.4 . . ?
C34 C35 C31 107.5(7) . . ?
C34 C35 Fe1 69.3(4) . . ?
C31 C35 Fe1 69.6(4) . . ?
C34 C35 H35 126.2 . . ?
C31 C35 H35 126.2 . . ?
Fe1 C35 H35 126.5 . . ?
C30 C36 C37 112.1(4) . . ?
C30 C36 P2 110.8(4) . . ?
C37 C36 P2 114.4(4) . . ?
C30 C36 H36 106.3 . . ?
C37 C36 H36 106.3 . . ?
P2 C36 H36 106.3 . . ?
C36 C37 H37A 109.5 . . ?
C36 C37 H37B 109.5 . . ?
H37A C37 H37B 109.5 . . ?
C36 C37 H37C 109.5 . . ?
H37A C37 H37C 109.5 . . ?
H37B C37 H37C 109.5 . . ?
C45 C38 C39 118.4(5) . . ?
C45 C38 P2 117.2(4) . . ?
C39 C38 P2 124.3(5) . . ?
C40 C39 C38 119.7(6) . . ?
C40 C39 H39 120.1 . . ?
C38 C39 H39 120.1 . . ?
C42 C40 C39 120.9(5) . . ?
C42 C40 C41 120.8(6) . . ?
C39 C40 C41 118.3(6) . . ?
F1 C41 F2 106.4(7) . . ?
F1 C41 F3 108.9(7) . . ?
F2 C41 F3 105.3(8) . . ?
F1 C41 C40 111.9(7) . . ?
F2 C41 C40 111.9(7) . . ?
F3 C41 C40 112.0(6) . . ?
C40 C42 C43 119.9(6) . . ?
C40 C42 H42 120.0 . . ?
C43 C42 H42 120.0 . . ?
C45 C43 C42 119.4(6) . . ?
C45 C43 C44 120.4(6) . . ?
C42 C43 C44 120.2(6) . . ?
F5 C44 F4 106.4(9) . . ?
F5 C44 F6 103.7(9) . . ?
F4 C44 F6 104.9(7) . . ?
F5 C44 C43 114.3(7) . . ?
F4 C44 C43 114.8(7) . . ?
F6 C44 C43 111.8(9) . . ?
C38 C45 C43 121.6(6) . . ?
C38 C45 H45 119.2 . . ?
C43 C45 H45 119.2 . . ?
C47 C46 C53 117.8(6) . . ?
C47 C46 P2 121.4(5) . . ?
C53 C46 P2 119.8(5) . . ?
C46 C47 C48 120.9(8) . . ?
C46 C47 H47 119.6 . . ?
C48 C47 H47 119.6 . . ?
C50 C48 C47 118.7(8) . . ?
C50 C48 C49 124.4(10) . . ?
C47 C48 C49 116.8(10) . . ?
F9 C49 F7 107.0(10) . . ?
F9 C49 F8 109.5(16) . . ?
F7 C49 F8 99.6(10) . . ?
F9 C49 C48 116.4(10) . . ?
F7 C49 C48 111.6(14) . . ?
F8 C49 C48 111.4(10) . . ?
C51 C50 C48 121.5(8) . . ?
C51 C50 H50 119.2 . . ?
C48 C50 H50 119.2 . . ?
C50 C51 C53 119.5(8) . . ?
C50 C51 C52 121.4(9) . . ?
C53 C51 C52 119.0(9) . . ?
F12 C52 F11 113.3(12) . . ?
F12 C52 F10 108.6(10) . . ?
F11 C52 F10 97.0(8) . . ?
F12 C52 C51 116.5(9) . . ?
F11 C52 C51 111.7(10) . . ?
F10 C52 C51 107.8(9) . . ?
C51 C53 C46 121.6(7) . . ?
C51 C53 H53 119.2 . . ?
C46 C53 H53 119.2 . . ?

loop_
_geom_bond_atom_site_label_1
_geom_bond_atom_site_label_2
_geom_bond_distance
_geom_bond_site_symmetry_2
_geom_bond_publ_flag
Ru1 C1 1.865(7) . ?
Ru1 C2 1.905(7) . ?
Ru1 P1 2.3590(16) . ?
Ru1 S4 2.3682(16) . ?
Ru1 Ru2 2.8951(7) . ?
Ru1 Ru3 2.9023(6) . ?
Ru1 H12H 1.75(5) . ?
Ru1 H13H 1.69(5) . ?
Ru2 C4 1.862(7) . ?
Ru2 C3 1.896(7) . ?
Ru2 P2 2.3331(14) . ?
Ru2 S4 2.3747(17) . ?
Ru2 Ru3 2.7536(6) . ?
Ru2 H12H 1.76(4) . ?
Ru3 C7 1.887(8) . ?
Ru3 C5 1.897(7) . ?
Ru3 C6 1.926(8) . ?
Ru3 S4 2.3455(16) . ?
Ru3 H13H 1.76(5) . ?
Fe1 C27 2.026(5) . ?
Fe1 C32 2.027(8) . ?
Fe1 C33 2.027(6) . ?
Fe1 C28 2.029(6) . ?
Fe1 C34 2.036(6) . ?
Fe1 C31 2.044(7) . ?
Fe1 C29 2.047(6) . ?
Fe1 C35 2.053(6) . ?
Fe1 C26 2.061(5) . ?
Fe1 C30 2.074(5) . ?
P1 C14 1.825(6) . ?
P1 C20 1.839(6) . ?
P1 C8 1.839(5) . ?
P2 C46 1.832(6) . ?
P2 C38 1.834(6) . ?
P2 C36 1.862(6) . ?
F1 C41 1.309(9) . ?
F2 C41 1.315(9) . ?
F3 C41 1.323(8) . ?
F4 C44 1.309(10) . ?
F5 C44 1.298(9) . ?
F6 C44 1.316(11) . ?
F7 C49 1.317(13) . ?
F8 C49 1.342(13) . ?
F9 C49 1.203(14) . ?
F10 C52 1.359(10) . ?
F11 C52 1.283(10) . ?
F12 C52 1.231(12) . ?
O1 C1 1.154(7) . ?
O2 C2 1.133(6) . ?
O3 C3 1.139(7) . ?
O4 C4 1.152(7) . ?
O5 C5 1.136(7) . ?
O6 C6 1.132(7) . ?
O7 C7 1.154(8) . ?
C8 C13 1.389(8) . ?
C8 C9 1.394(8) . ?
C9 C10 1.407(8) . ?
C9 H9 0.9500 . ?
C10 C11 1.372(9) . ?
C10 H10 0.9500 . ?
C11 C12 1.379(9) . ?
C11 H11 0.9500 . ?
C12 C13 1.373(8) . ?
C12 H12 0.9500 . ?
C13 H13 0.9500 . ?
C14 C15 1.372(9) . ?
C14 C19 1.386(9) . ?
C15 C16 1.384(9) . ?
C15 H15 0.9500 . ?
C16 C17 1.370(13) . ?
C16 H16 0.9500 . ?
C17 C18 1.347(12) . ?
C17 H17 0.9500 . ?
C18 C19 1.402(10) . ?
C18 H18 0.9500 . ?
C19 H19 0.9500 . ?
C20 C21 1.397(8) . ?
C20 C25 1.426(7) . ?
C21 C22 1.372(9) . ?
C21 H21 0.9500 . ?
C22 C23 1.377(8) . ?
C22 H22 0.9500 . ?
C23 C24 1.379(7) . ?
C23 H23 0.9500 . ?
C24 C25 1.393(8) . ?
C24 H24 0.9500 . ?
C25 C26 1.495(7) . ?
C26 C27 1.420(7) . ?
C26 C30 1.462(7) . ?
C27 C28 1.401(7) . ?
C27 H27 0.9500 . ?
C28 C29 1.404(7) . ?
C28 H28 0.9500 . ?
C29 C30 1.414(7) . ?
C29 H29 0.9500 . ?
C30 C36 1.498(7) . ?
C31 C32 1.403(11) . ?
C31 C35 1.407(10) . ?
C31 H31 0.9500 . ?
C32 C33 1.360(10) . ?
C32 H32 0.9500 . ?
C33 C34 1.396(10) . ?
C33 H33 0.9500 . ?
C34 C35 1.405(9) . ?
C34 H34 0.9500 . ?
C35 H35 0.9500 . ?
C36 C37 1.541(7) . ?
C36 H36 1.0000 . ?
C37 H37A 0.9800 . ?
C37 H37B 0.9800 . ?
C37 H37C 0.9800 . ?
C38 C45 1.380(8) . ?
C38 C39 1.404(7) . ?
C39 C40 1.390(7) . ?
C39 H39 0.9500 . ?
C40 C42 1.369(8) . ?
C40 C41 1.512(8) . ?
C42 C43 1.388(8) . ?
C42 H42 0.9500 . ?
C43 C45 1.383(8) . ?
C43 C44 1.479(10) . ?
C45 H45 0.9500 . ?
C46 C47 1.390(9) . ?
C46 C53 1.402(8) . ?
C47 C48 1.398(9) . ?
C47 H47 0.9500 . ?
C48 C50 1.388(11) . ?
C48 C49 1.504(14) . ?
C50 C51 1.359(11) . ?
C50 H50 0.9500 . ?
C51 C53 1.374(9) . ?
C51 C52 1.494(12) . ?
C53 H53 0.9500 . ?
